data_7014747
loop_
_publ_author_name
'Shiga, Takuya'
'Miyasaka, Hitoshi'
'Yamashita, Masahiro'
'Morimoto, Masakazu'
'Irie, Masahiro'

_publ_section_title
;
 Copper(ii)-terbium(iii) Single-Molecule Magnets linked by photochromic
 ligands.
;
_journal_issue 10
_journal_name_full 'Dalton transactions (Cambridge, England : 2003)'
_journal_page_first 2275
_journal_page_last 2282
_journal_paper_doi 10.1039/c0dt01119c
_journal_volume 40
_journal_year 2011
_chemical_formula_moiety 'C93 H73 Cu2 F18 N4 O21 S6 Tb2'
_chemical_formula_sum 'C93 H73 Cu2 F18 N4 O21 S6 Tb2'
_chemical_formula_weight 2561.83
_chemical_name_systematic
;
?
;
_space_group_IT_number 2
_symmetry_cell_setting triclinic
_symmetry_space_group_name_Hall '-P 1'
_symmetry_space_group_name_H-M 'P -1'
_atom_sites_solution_hydrogens geom
_atom_sites_solution_primary direct
_atom_sites_solution_secondary difmap
_audit_creation_method SHELXL-97
_cell_angle_alpha 87.86(2)
_cell_angle_beta 85.12(2)
_cell_angle_gamma 68.33(2)
_cell_formula_units_Z 1
_cell_length_a 13.910(5)
_cell_length_b 15.097(5)
_cell_length_c 18.928(9)
_cell_measurement_reflns_used 10666
_cell_measurement_temperature 90(2)
_cell_measurement_theta_max 27.4932
_cell_measurement_theta_min 3.0042
_cell_volume 3680(3)
_computing_cell_refinement 'CrystalClear (Rigaku Inc., 2008)'
_computing_data_collection 'CrystalClear (Rigaku Inc., 2008)'
_computing_data_reduction 'CrystalClear (Rigaku Inc., 2008)'
_computing_structure_refinement 'SHELXL-97 (Sheldrick, 1997)'
_computing_structure_solution 'SHELXS-97 (Sheldrick, 1990)'
_diffrn_ambient_temperature 90(2)
_diffrn_detector_area_resol_mean 28.5714
_diffrn_measured_fraction_theta_full 0.950
_diffrn_measured_fraction_theta_max 0.950
_diffrn_measurement_device_type 'Saturn724+ (4x4 bin mode)'
_diffrn_measurement_method dtprofit.ref
_diffrn_radiation_monochromator graphite
_diffrn_radiation_source 'fine-focus sealed tube'
_diffrn_radiation_type MoK\a
_diffrn_radiation_wavelength 0.71075
_diffrn_reflns_av_R_equivalents 0.0413
_diffrn_reflns_av_sigmaI/netI 0.0916
_diffrn_reflns_limit_h_max 17
_diffrn_reflns_limit_h_min -17
_diffrn_reflns_limit_k_max 19
_diffrn_reflns_limit_k_min -18
_diffrn_reflns_limit_l_max 22
_diffrn_reflns_limit_l_min -24
_diffrn_reflns_number 28947
_diffrn_reflns_theta_full 27.48
_diffrn_reflns_theta_max 27.48
_diffrn_reflns_theta_min 4.01
_exptl_absorpt_coefficient_mu 1.390
_exptl_absorpt_correction_T_max 0.9338
_exptl_absorpt_correction_T_min 0.7685
_exptl_absorpt_correction_type multi-scan
_exptl_absorpt_process_details 'Jacobson, R. (1998) Private communication'
_exptl_crystal_colour Purple
_exptl_crystal_density_diffrn 1.156
_exptl_crystal_density_method 'not measured'
_exptl_crystal_description Platelet
_exptl_crystal_F_000 1273
_exptl_crystal_size_max 0.20
_exptl_crystal_size_mid 0.18
_exptl_crystal_size_min 0.05
_platon_squeeze_details
;
;
_refine_diff_density_max 1.696
_refine_diff_density_min -1.727
_refine_diff_density_rms 0.171
_refine_ls_extinction_coef 0.0156(15)
_refine_ls_extinction_expression Fc^*^=kFc[1+0.001xFc^2^\l^3^/sin(2\q)]^-1/4^
_refine_ls_extinction_method SHELXL
_refine_ls_goodness_of_fit_ref 1.021
_refine_ls_hydrogen_treatment constr
_refine_ls_matrix_type full
_refine_ls_number_parameters 793
_refine_ls_number_reflns 16023
_refine_ls_number_restraints 725
_refine_ls_restrained_S_all 1.014
_refine_ls_R_factor_all 0.1272
_refine_ls_R_factor_gt 0.0971
_refine_ls_shift/su_max 0.017
_refine_ls_shift/su_mean 0.001
_refine_ls_structure_factor_coef Fsqd
_refine_ls_weighting_details 'calc w=1/[\s^2^(Fo^2^)+(0.1847P)^2^+0.0000P] where P=(Fo^2^+2Fc^2^)/3'
_refine_ls_weighting_scheme calc
_refine_ls_wR_factor_gt 0.2759
_refine_ls_wR_factor_ref 0.3027
_reflns_number_gt 8879
_reflns_number_total 16023
_reflns_threshold_expression >2sigma(I)
_cod_data_source_file C0DT01119C.TXT
_cod_data_source_block Complex_2
_cod_depositor_comments
;
The following automatic conversions were performed:
'_symmetry_cell_setting' value 'Triclinic' changed to 'triclinic'
according to '/home/saulius/struct/CIF-dictionaries/cif_core.dic'
dictionary named 'cif_core.dic' version 2.4.1 from
2010-06-29.

'_exptl_absorpt_correction_type' value 'Multi-scan' changed
to 'multi-scan' according to
'/home/saulius/struct/CIF-dictionaries/cif_core.dic' dictionary named
'cif_core.dic' version 2.4.1 from 2010-06-29.

Automatic conversion script
Id: cif_fix_enum 1555 2011-01-17 13:19:09Z saulius 
;
_cod_original_cell_volume 3681(2)
_cod_database_code 7014747

loop_
_symmetry_equiv_pos_as_xyz
'x, y, z'
'-x, -y, -z'

loop_
_atom_site_label
_atom_site_type_symbol
_atom_site_fract_x
_atom_site_fract_y
_atom_site_fract_z
_atom_site_U_iso_or_equiv
_atom_site_adp_type
_atom_site_occupancy
_atom_site_symmetry_multiplicity
_atom_site_calc_flag
_atom_site_refinement_flags
_atom_site_disorder_assembly
_atom_site_disorder_group
C1 C 0.9976(3) -0.0704(4) 0.4087(3) 0.0451(18) Uani 1 1 d G . .
C2 C 1.0438(4) -0.0438(4) 0.3478(2) 0.055(2) Uani 1 1 d G . .
C3 C 1.1488(5) -0.0585(5) 0.3436(3) 0.074(3) Uani 1 1 d G . .
H3 H 1.1804 -0.0403 0.3020 0.089 Uiso 1 1 calc R . .
C4 C 1.2076(3) -0.0997(5) 0.4003(4) 0.086(4) Uani 1 1 d G . .
H4 H 1.2794 -0.1097 0.3974 0.104 Uiso 1 1 calc R . .
C5 C 1.1614(4) -0.1263(4) 0.4612(3) 0.061(2) Uani 1 1 d G . .
H5 H 1.2017 -0.1545 0.4999 0.074 Uiso 1 1 calc R . .
C6 C 1.0564(4) -0.1117(4) 0.4654(2) 0.050(2) Uani 1 1 d G . .
C7 C 1.0190(7) -0.1467(7) 0.5267(5) 0.060(2) Uani 1 1 d . . .
H57 H 1.0688 -0.1770 0.5599 0.072 Uiso 1 1 calc R . .
C8 C 1.0211(10) 0.0194(10) 0.2280(6) 0.087(4) Uani 1 1 d . . .
H8 H 1.0428 0.0732 0.2348 0.130 Uiso 1 1 calc R . .
H8A H 0.9678 0.0374 0.1939 0.130 Uiso 1 1 calc R . .
H8B H 1.0811 -0.0354 0.2100 0.130 Uiso 1 1 calc R . .
C9 C 0.9077(11) -0.1898(13) 0.6096(9) 0.131(6) Uani 1 1 d DU . .
H9 H 0.9731 -0.2440 0.6171 0.158 Uiso 1 1 calc R . .
H9A H 0.8961 -0.1444 0.6488 0.158 Uiso 1 1 calc R . .
C10 C 0.8302(12) -0.2229(13) 0.6157(11) 0.141(6) Uani 1 1 d DU . .
H10 H 0.8334 -0.2528 0.6633 0.169 Uiso 1 1 calc R . .
H10A H 0.8508 -0.2758 0.5814 0.169 Uiso 1 1 calc R . .
C11 C 0.7237(9) -0.1714(10) 0.6082(7) 0.090(4) Uani 1 1 d DU . .
H11 H 0.6890 -0.1496 0.6557 0.108 Uiso 1 1 calc R . .
H11A H 0.6932 -0.2152 0.5904 0.108 Uiso 1 1 calc R . .
C12 C 0.6151(4) 0.0765(4) 0.4590(4) 0.067(3) Uani 1 1 d G . .
C13 C 0.5671(6) 0.1567(5) 0.4182(4) 0.083(4) Uani 1 1 d G . .
C14 C 0.4764(6) 0.2278(4) 0.4450(5) 0.090(4) Uani 1 1 d G . .
H14 H 0.4436 0.2826 0.4171 0.108 Uiso 1 1 calc R . .
C15 C 0.4338(5) 0.2186(5) 0.5127(5) 0.098(4) Uani 1 1 d G . .
H15 H 0.3718 0.2672 0.5311 0.117 Uiso 1 1 calc R . .
C16 C 0.4818(6) 0.1384(6) 0.5536(4) 0.099(4) Uani 1 1 d G . .
H16 H 0.4527 0.1321 0.5999 0.119 Uiso 1 1 calc R . .
C17 C 0.5724(5) 0.0673(5) 0.5268(4) 0.067(3) Uani 1 1 d G . .
C18 C 0.6143(10) -0.0218(9) 0.5690(7) 0.080(3) Uani 1 1 d . . .
H58 H 0.5701 -0.0302 0.6077 0.096 Uiso 1 1 calc R . .
C19 C 0.5556(12) 0.2261(8) 0.2984(9) 0.109(5) Uani 1 1 d . . .
H19 H 0.4806 0.2419 0.3061 0.163 Uiso 1 1 calc R . .
H19A H 0.5788 0.2046 0.2495 0.163 Uiso 1 1 calc R . .
H19B H 0.5716 0.2827 0.3067 0.163 Uiso 1 1 calc R . .
C20 C 0.8279(10) 0.4519(7) 0.2847(5) 0.100(3) Uani 1 1 d DU . .
C21 C 0.8056(9) 0.4236(6) 0.2125(5) 0.066(3) Uani 1 1 d DU . .
C22 C 0.8045(9) 0.3282(6) 0.2132(5) 0.064(3) Uani 1 1 d DU . .
H22 H 0.8038 0.2951 0.1717 0.076 Uiso 1 1 calc R . .
C23 C 0.8046(7) 0.2906(5) 0.2806(4) 0.0498(19) Uani 1 1 d DU . .
C24 C 0.8089(10) 0.4812(6) 0.1572(4) 0.071(3) Uani 1 1 d DU A .
C25 C 0.8084(10) 0.4657(7) 0.0802(5) 0.094(4) Uani 1 1 d DU . .
C26 C 0.7999(16) 0.5597(10) 0.0495(5) 0.133(6) Uani 1 1 d DU A 1
C27 C 0.8146(10) 0.6235(6) 0.1007(6) 0.102(4) Uani 1 1 d DU . .
C28 C 0.8100(10) 0.5739(6) 0.1692(4) 0.073(3) Uani 1 1 d DU A .
C29 C 0.7772(10) 0.5537(8) 0.2980(6) 0.108(4) Uani 1 1 d DU A .
C30 C 0.8036(10) 0.6093(6) 0.2344(4) 0.075(3) Uani 1 1 d DU . .
C31 C 0.8005(11) 0.6989(6) 0.2577(6) 0.084(4) Uani 1 1 d DU A .
H31 H 0.7965 0.7504 0.2261 0.101 Uiso 1 1 calc R . .
C32 C 0.8038(8) 0.7049(5) 0.3271(4) 0.059(2) Uani 1 1 d DU . .
C33 C 0.9396(11) 0.4568(14) 0.2895(8) 0.131(5) Uani 1 1 d DU . .
H34 H 0.9388 0.5191 0.2723 0.197 Uiso 1 1 calc R . .
H35 H 0.9911 0.4065 0.2602 0.197 Uiso 1 1 calc R . .
H36 H 0.9576 0.4477 0.3389 0.197 Uiso 1 1 calc R . .
C34 C 0.6646(11) 0.5482(14) 0.3002(8) 0.128(5) Uani 1 1 d DU . .
H37 H 0.6273 0.5858 0.2609 0.192 Uiso 1 1 calc R A .
H38 H 0.6260 0.5738 0.3453 0.192 Uiso 1 1 calc R . .
H39 H 0.6713 0.4817 0.2958 0.192 Uiso 1 1 calc R . .
C35 C 0.8032(8) 0.1956(6) 0.2984(5) 0.058(2) Uani 1 1 d U . .
C36 C 0.7989(8) 0.7907(6) 0.3650(5) 0.054(2) Uani 1 1 d U A .
C37 C 0.5963(12) -0.0483(18) 0.0184(10) 0.111(7) Uani 0.50 1 d PDU B -1
C38 C 0.7140(11) -0.0729(13) 0.0025(7) 0.058(4) Uani 0.50 1 d PDU B -1
C39 C 0.7642(12) -0.0748(12) 0.0664(8) 0.057(4) Uani 0.50 1 d PDU B -1
H40 H 0.8366 -0.1062 0.0704 0.068 Uiso 0.50 1 calc PR B -1
C40 C 0.6961(11) -0.0267(13) 0.1208(8) 0.052(4) Uani 0.50 1 d PDU B -1
C41 C 0.7537(10) -0.1253(14) -0.0577(7) 0.062(4) Uani 0.50 1 d PDU B -1
C42 C 0.8632(9) -0.1812(10) -0.0813(7) 0.059(4) Uani 0.50 1 d PDU B -1
C43 C 0.8520(11) -0.2290(9) -0.1472(7) 0.066(5) Uani 0.50 1 d PDU B -1
C44 C 0.7511(12) -0.1694(10) -0.1802(6) 0.066(5) Uani 0.50 1 d PDU B -1
C45 C 0.6893(10) -0.1271(15) -0.1127(7) 0.068(5) Uani 0.50 1 d PDU B -1
C46 C 0.5431(12) 0.0005(18) -0.0466(12) 0.150(8) Uani 0.50 1 d PDU B -1
C47 C 0.5827(11) -0.0776(15) -0.1041(8) 0.076(5) Uani 0.50 1 d PDU B -1
C48 C 0.5051(12) -0.0608(15) -0.1527(9) 0.065(4) Uani 0.50 1 d PDU B -1
H41 H 0.5212 -0.0844 -0.1998 0.078 Uiso 0.50 1 calc PR B -1
C49 C 0.4069(14) -0.0093(17) -0.1275(10) 0.077(6) Uani 0.50 1 d PDU B -1
C50 C 0.537(2) -0.117(2) 0.0049(15) 0.146(9) Uani 0.50 1 d PDU B -1
H59 H 0.5535 -0.1680 0.0403 0.219 Uiso 0.50 1 calc PR B -1
H60 H 0.5584 -0.1440 -0.0426 0.219 Uiso 0.50 1 calc PR B -1
H61 H 0.4620 -0.0803 0.0086 0.219 Uiso 0.50 1 calc PR B -1
C51 C 0.592(3) 0.079(2) -0.0374(19) 0.144(10) Uani 0.50 1 d PDU B -1
H62 H 0.5699 0.1273 -0.0746 0.216 Uiso 0.50 1 calc PR B -1
H63 H 0.6678 0.0485 -0.0413 0.216 Uiso 0.50 1 calc PR B -1
H64 H 0.5683 0.1084 0.0092 0.216 Uiso 0.50 1 calc PR B -1
C52 C 0.7243(12) -0.0091(14) 0.1919(9) 0.049(5) Uani 0.50 1 d PDU B -1
C53 C 0.3087(14) 0.0260(13) -0.1638(10) 0.066(5) Uani 0.50 1 d PDU B -1
C54 C 0.999(2) -0.164(3) 0.225(3) 0.22(2) Uani 0.50 1 d PDU C -1
H48 H 0.9919 -0.1875 0.2742 0.259 Uiso 0.50 1 calc PR C -1
H49 H 1.0543 -0.1380 0.2230 0.259 Uiso 0.50 1 calc PR C -1
C55 C 1.034(3) -0.247(3) 0.178(3) 0.20(2) Uani 0.50 1 d PDU C -1
H50 H 0.9893 -0.2223 0.1383 0.240 Uiso 0.50 1 calc PR C -1
H51 H 1.0037 -0.2901 0.2045 0.240 Uiso 0.50 1 calc PR C -1
C56 C 1.128(4) -0.317(3) 0.141(4) 0.24(3) Uani 0.50 1 d PDU C -1
H52 H 1.1302 -0.3069 0.0893 0.284 Uiso 0.50 1 calc PR C -1
H53 H 1.1924 -0.3162 0.1593 0.284 Uiso 0.50 1 calc PR C -1
C57 C 1.112(5) -0.406(3) 0.161(3) 0.21(2) Uani 0.50 1 d PDU C -1
H54 H 1.1025 -0.4108 0.2125 0.315 Uiso 0.50 1 calc PR C -1
H55 H 1.1725 -0.4609 0.1430 0.315 Uiso 0.50 1 calc PR C -1
H56 H 1.0500 -0.4066 0.1398 0.315 Uiso 0.50 1 calc PR C -1
F1 F 0.7354(10) 0.4331(9) 0.0645(4) 0.154(5) Uani 1 1 d DU A .
F2 F 0.8952(11) 0.3992(8) 0.0523(5) 0.190(6) Uani 1 1 d DU A .
F3 F 0.8119(14) 0.5684(6) -0.0202(3) 0.199(7) Uani 1 1 d DU . .
F4 F 0.6943(17) 0.5966(9) 0.0465(8) 0.263(11) Uani 1 1 d DU A 1
F5 F 0.9087(11) 0.6243(11) 0.0795(6) 0.222(7) Uani 1 1 d DU A .
F6 F 0.7435(11) 0.7104(7) 0.0949(5) 0.170(5) Uani 1 1 d DU A .
F7 F 0.9227(10) -0.1287(11) -0.0982(7) 0.086(4) Uani 0.50 1 d PDU B -1
F8 F 0.9150(9) -0.2434(10) -0.0315(6) 0.082(4) Uani 0.50 1 d PDU B -1
F9 F 0.8518(10) -0.3168(8) -0.1307(6) 0.071(3) Uani 0.50 1 d PDU B -1
F10 F 0.9343(9) -0.2445(10) -0.1946(6) 0.078(3) Uani 0.50 1 d PDU B -1
F11 F 0.7713(10) -0.1045(8) -0.2257(6) 0.072(3) Uani 0.50 1 d PDU B -1
F12 F 0.7072(10) -0.2237(9) -0.2123(6) 0.079(4) Uani 0.50 1 d PDU B -1
N1 N 0.9231(7) -0.1435(7) 0.5451(4) 0.070(2) Uani 1 1 d U . .
N2 N 0.6999(7) -0.0859(7) 0.5593(5) 0.068(2) Uani 1 1 d U . .
O1 O 0.8943(5) -0.0540(4) 0.4095(3) 0.0494(14) Uani 1 1 d . . .
O2 O 0.6996(5) 0.0113(4) 0.4296(3) 0.0522(14) Uani 1 1 d . . .
O3 O 0.9789(5) -0.0057(5) 0.2956(4) 0.072(2) Uani 1 1 d . . .
O4 O 0.6089(5) 0.1502(5) 0.3473(5) 0.076(2) Uani 1 1 d . . .
O5 O 0.7909(6) 0.1488(4) 0.2456(3) 0.0604(17) Uani 1 1 d . . .
O6 O 0.8098(5) 0.1641(4) 0.3587(3) 0.0511(14) Uani 1 1 d . . .
O7 O 0.7849(6) 0.8626(4) 0.3247(3) 0.0619(18) Uani 1 1 d . . .
O8 O 0.8124(5) 0.7853(4) 0.4301(3) 0.0550(15) Uani 1 1 d . . .
O9 O 0.8190(8) -0.0397(8) 0.2015(5) 0.040(2) Uani 0.50 1 d PD B -1
O10 O 0.6557(13) 0.0211(10) 0.2429(9) 0.043(4) Uani 0.50 1 d PD B -1
O11 O 0.3137(15) -0.0208(15) -0.2207(8) 0.052(5) Uani 0.50 1 d PD . -1
O12 O 0.2369(14) 0.0958(11) -0.1375(8) 0.097(6) Uani 0.50 1 d PD B -1
O13 O 0.9014(11) -0.0855(11) 0.2127(7) 0.068(3) Uani 0.50 1 d PDU C -1
S1 S 0.80640(19) 0.36495(14) 0.34865(12) 0.0531(5) Uani 1 1 d DU . .
S2 S 0.5667(4) 0.0211(4) 0.1000(3) 0.0619(13) Uani 0.50 1 d PDU B -1
S3 S 0.8087(2) 0.60159(15) 0.37585(12) 0.0582(6) Uani 1 1 d DU A .
S4 S 0.3992(6) 0.0354(4) -0.0431(3) 0.0767(17) Uani 0.50 1 d PDU B -1
Cu1 Cu 0.80647(8) -0.08351(8) 0.48445(6) 0.0520(3) Uani 1 1 d . . .
Tb1 Tb 0.78705(4) 0.01536(3) 0.31721(2) 0.0551(2) Uani 1 1 d . . .

loop_
_atom_site_aniso_label
_atom_site_aniso_U_11
_atom_site_aniso_U_22
_atom_site_aniso_U_33
_atom_site_aniso_U_23
_atom_site_aniso_U_13
_atom_site_aniso_U_12
C1 0.063(5) 0.035(4) 0.043(4) -0.002(3) -0.015(4) -0.023(4)
C2 0.063(5) 0.060(5) 0.050(5) 0.003(4) 0.005(4) -0.033(4)
C3 0.079(7) 0.073(7) 0.077(7) 0.006(5) -0.003(6) -0.039(6)
C4 0.048(5) 0.095(9) 0.128(11) 0.005(8) -0.014(6) -0.039(6)
C5 0.063(5) 0.055(5) 0.076(7) 0.002(4) -0.027(5) -0.028(4)
C6 0.064(5) 0.042(4) 0.051(5) -0.003(3) -0.021(4) -0.023(4)
C7 0.060(5) 0.059(5) 0.062(6) 0.007(4) -0.030(5) -0.017(4)
C8 0.095(8) 0.103(9) 0.048(6) 0.027(6) -0.012(6) -0.022(7)
C9 0.089(9) 0.179(14) 0.131(12) 0.105(10) -0.021(8) -0.063(9)
C10 0.142(13) 0.143(13) 0.138(13) 0.081(11) -0.052(11) -0.053(11)
C11 0.085(8) 0.128(11) 0.073(7) 0.030(7) -0.019(6) -0.058(8)
C12 0.062(6) 0.055(5) 0.090(8) -0.022(5) -0.001(5) -0.028(5)
C13 0.064(6) 0.057(6) 0.133(12) -0.006(7) -0.027(7) -0.024(5)
C14 0.050(5) 0.070(7) 0.150(13) -0.004(8) -0.029(7) -0.018(5)
C15 0.090(9) 0.066(7) 0.137(13) -0.021(8) -0.015(9) -0.026(7)
C16 0.100(9) 0.087(9) 0.105(10) -0.029(8) -0.037(8) -0.020(7)
C17 0.049(5) 0.080(7) 0.081(7) -0.020(6) 0.000(5) -0.032(5)
C18 0.086(8) 0.089(8) 0.083(8) -0.002(6) -0.027(6) -0.050(7)
C19 0.125(11) 0.057(7) 0.151(14) 0.042(8) -0.078(11) -0.030(7)
C20 0.211(10) 0.065(5) 0.060(6) 0.010(4) -0.023(7) -0.092(7)
C21 0.108(8) 0.046(5) 0.054(5) 0.007(4) -0.006(5) -0.039(5)
C22 0.115(8) 0.038(4) 0.050(5) 0.003(3) -0.018(5) -0.040(5)
C23 0.070(5) 0.031(3) 0.053(5) 0.004(3) -0.014(4) -0.021(4)
C24 0.121(8) 0.043(4) 0.050(5) 0.011(4) -0.020(5) -0.032(5)
C25 0.186(13) 0.057(6) 0.053(5) -0.005(4) -0.016(8) -0.061(8)
C26 0.271(19) 0.106(10) 0.052(6) 0.035(6) -0.048(10) -0.098(12)
C27 0.186(13) 0.065(6) 0.080(7) 0.009(5) 0.024(8) -0.083(8)
C28 0.126(9) 0.049(5) 0.047(4) -0.004(4) -0.001(5) -0.039(6)
C29 0.210(10) 0.075(6) 0.075(6) 0.003(5) -0.019(8) -0.095(7)
C30 0.149(9) 0.030(4) 0.053(5) -0.006(3) -0.001(6) -0.044(5)
C31 0.132(10) 0.042(5) 0.092(8) 0.017(5) -0.026(7) -0.046(6)
C32 0.093(7) 0.035(4) 0.052(5) -0.011(3) -0.005(5) -0.027(4)
C33 0.184(10) 0.184(15) 0.072(9) 0.011(10) -0.004(9) -0.125(10)
C34 0.160(9) 0.188(16) 0.077(9) 0.047(9) -0.050(8) -0.108(9)
C35 0.078(6) 0.040(4) 0.068(6) 0.010(4) -0.037(5) -0.030(4)
C36 0.078(6) 0.036(4) 0.056(5) 0.006(3) -0.017(4) -0.028(4)
C37 0.046(7) 0.182(18) 0.099(14) -0.066(11) -0.019(8) -0.026(11)
C38 0.060(7) 0.078(11) 0.044(7) 0.009(7) -0.018(6) -0.031(8)
C39 0.063(7) 0.056(9) 0.056(8) -0.006(7) -0.030(6) -0.022(7)
C40 0.058(8) 0.064(10) 0.043(7) 0.009(7) -0.006(6) -0.034(7)
C41 0.056(8) 0.099(13) 0.038(7) 0.015(7) -0.008(6) -0.036(9)
C42 0.053(9) 0.077(11) 0.061(10) -0.002(9) -0.001(8) -0.042(9)
C43 0.080(12) 0.086(13) 0.049(10) -0.011(9) -0.007(9) -0.048(11)
C44 0.081(12) 0.086(12) 0.048(9) -0.015(9) 0.029(9) -0.057(10)
C45 0.073(7) 0.131(14) 0.036(8) -0.007(8) -0.017(7) -0.074(8)
C46 0.103(9) 0.208(18) 0.129(16) -0.074(11) -0.057(12) -0.027(12)
C47 0.069(6) 0.140(15) 0.037(9) 0.008(8) -0.011(7) -0.060(9)
C48 0.075(8) 0.090(13) 0.037(8) 0.004(7) -0.013(6) -0.037(9)
C49 0.088(9) 0.060(11) 0.082(12) -0.025(11) -0.044(10) -0.017(10)
C50 0.103(17) 0.24(2) 0.117(19) -0.112(14) -0.013(15) -0.08(2)
C51 0.114(19) 0.20(2) 0.13(3) -0.060(16) 0.00(2) -0.06(2)
C52 0.089(16) 0.060(11) 0.018(10) 0.000(8) -0.023(10) -0.048(11)
C53 0.087(14) 0.065(12) 0.040(11) -0.004(10) -0.006(11) -0.023(11)
C54 0.068(18) 0.25(4) 0.24(5) -0.04(3) 0.01(2) 0.05(2)
C55 0.09(2) 0.11(2) 0.37(6) 0.00(3) 0.00(3) -0.006(17)
C56 0.19(4) 0.15(3) 0.33(7) -0.06(4) 0.03(4) -0.02(3)
C57 0.29(6) 0.123(19) 0.21(5) -0.05(3) -0.11(4) -0.05(3)
F1 0.274(14) 0.185(10) 0.064(5) 0.021(6) -0.039(7) -0.153(11)
F2 0.264(15) 0.144(10) 0.091(7) -0.027(6) -0.045(8) 0.018(10)
F3 0.51(2) 0.099(6) 0.038(3) 0.007(4) -0.015(7) -0.172(10)
F4 0.54(3) 0.132(11) 0.181(14) 0.049(9) -0.189(18) -0.169(16)
F5 0.350(19) 0.313(18) 0.101(8) 0.095(10) -0.040(10) -0.239(17)
F6 0.276(15) 0.091(6) 0.101(7) 0.046(5) -0.002(8) -0.027(8)
F7 0.079(8) 0.126(12) 0.066(8) -0.005(7) -0.002(6) -0.052(8)
F8 0.063(7) 0.127(11) 0.045(6) 0.007(6) -0.004(5) -0.020(7)
F9 0.086(8) 0.069(7) 0.065(7) -0.003(5) -0.011(6) -0.037(6)
F10 0.082(8) 0.092(9) 0.068(8) -0.012(6) 0.006(6) -0.043(7)
F11 0.101(9) 0.080(8) 0.054(6) 0.015(5) -0.003(6) -0.059(7)
F12 0.094(8) 0.100(9) 0.047(6) -0.021(6) -0.023(6) -0.032(7)
N1 0.077(5) 0.089(6) 0.050(5) 0.029(4) -0.017(4) -0.039(5)
N2 0.075(5) 0.074(6) 0.061(5) 0.002(4) -0.011(4) -0.034(5)
O1 0.064(3) 0.043(3) 0.050(3) 0.011(2) -0.025(3) -0.027(3)
O2 0.057(3) 0.041(3) 0.061(4) -0.004(3) -0.016(3) -0.017(3)
O3 0.068(4) 0.072(4) 0.058(4) 0.020(3) 0.002(3) -0.008(3)
O4 0.060(4) 0.042(3) 0.128(7) 0.020(4) -0.037(4) -0.017(3)
O5 0.098(5) 0.038(3) 0.061(4) 0.012(3) -0.042(4) -0.036(3)
O6 0.072(4) 0.037(3) 0.054(3) 0.008(2) -0.032(3) -0.026(3)
O7 0.110(5) 0.030(3) 0.061(4) 0.008(2) -0.019(4) -0.043(3)
O8 0.074(4) 0.047(3) 0.054(4) 0.007(3) -0.004(3) -0.033(3)
O9 0.042(6) 0.056(6) 0.027(5) -0.004(4) -0.007(4) -0.025(5)
O10 0.064(10) 0.031(6) 0.048(10) 0.005(6) 0.010(7) -0.038(6)
O11 0.070(12) 0.094(13) 0.019(9) 0.015(8) -0.018(9) -0.062(10)
O12 0.127(13) 0.068(9) 0.055(8) -0.041(7) -0.034(9) 0.019(9)
O13 0.075(9) 0.079(9) 0.055(8) -0.002(7) -0.003(7) -0.036(7)
S1 0.0790(14) 0.0352(9) 0.0562(12) 0.0075(8) -0.0218(11) -0.0310(10)
S2 0.067(3) 0.058(3) 0.060(3) -0.011(2) -0.028(2) -0.017(2)
S3 0.0942(17) 0.0357(10) 0.0533(12) 0.0046(8) -0.0126(12) -0.0330(11)
S4 0.112(4) 0.064(3) 0.054(3) -0.012(2) -0.025(3) -0.027(3)
Cu1 0.0594(6) 0.0487(6) 0.0553(6) 0.0063(4) -0.0151(5) -0.0270(5)
Tb1 0.0758(3) 0.0369(2) 0.0670(3) 0.01181(17) -0.0344(2) -0.0325(2)

loop_
_atom_type_symbol
_atom_type_description
_atom_type_scat_dispersion_real
_atom_type_scat_dispersion_imag
_atom_type_scat_source
C C 0.0033 0.0016 'International Tables Vol C Tables 4.2.6.8 and 6.1.1.4'
H H 0.0000 0.0000 'International Tables Vol C Tables 4.2.6.8 and 6.1.1.4'
F F 0.0171 0.0103 'International Tables Vol C Tables 4.2.6.8 and 6.1.1.4'
N N 0.0061 0.0033 'International Tables Vol C Tables 4.2.6.8 and 6.1.1.4'
O O 0.0106 0.0060 'International Tables Vol C Tables 4.2.6.8 and 6.1.1.4'
S S 0.1246 0.1234 'International Tables Vol C Tables 4.2.6.8 and 6.1.1.4'
Cu Cu 0.3201 1.2651 'International Tables Vol C Tables 4.2.6.8 and 6.1.1.4'
Tb Tb -0.1723 4.1537 'International Tables Vol C Tables 4.2.6.8 and 6.1.1.4'

loop_
_geom_angle_atom_site_label_1
_geom_angle_atom_site_label_2
_geom_angle_atom_site_label_3
_geom_angle
_geom_angle_site_symmetry_1
_geom_angle_site_symmetry_3
_geom_angle_publ_flag
O1 C1 C2 117.2(4) . . ?
O1 C1 C6 122.8(4) . . ?
C2 C1 C6 120.0 . . ?
O3 C2 C1 114.6(5) . . ?
O3 C2 C3 125.4(5) . . ?
C1 C2 C3 120.0 . . ?
C2 C3 C4 120.0 . . ?
C2 C3 H3 120.0 . . ?
C4 C3 H3 120.0 . . ?
C5 C4 C3 120.0 . . ?
C5 C4 H4 120.0 . . ?
C3 C4 H4 120.0 . . ?
C4 C5 C6 120.0 . . ?
C4 C5 H5 120.0 . . ?
C6 C5 H5 120.0 . . ?
C5 C6 C1 120.0 . . ?
C5 C6 C7 115.6(5) . . ?
C1 C6 C7 124.3(5) . . ?
N1 C7 C6 129.0(7) . . ?
N1 C7 H57 115.5 . . ?
C6 C7 H57 115.5 . . ?
O3 C8 H8 109.5 . . ?
O3 C8 H8A 109.5 . . ?
H8 C8 H8A 109.5 . . ?
O3 C8 H8B 109.5 . . ?
H8 C8 H8B 109.5 . . ?
H8A C8 H8B 109.5 . . ?
C10 C9 N1 118.0(14) . . ?
C10 C9 H9 107.8 . . ?
N1 C9 H9 107.8 . . ?
C10 C9 H9A 107.8 . . ?
N1 C9 H9A 107.8 . . ?
H9 C9 H9A 107.1 . . ?
C9 C10 C11 127.7(15) . . ?
C9 C10 H10 105.4 . . ?
C11 C10 H10 105.4 . . ?
C9 C10 H10A 105.4 . . ?
C11 C10 H10A 105.4 . . ?
H10 C10 H10A 106.0 . . ?
C10 C11 N2 115.3(11) . . ?
C10 C11 H11 108.4 . . ?
N2 C11 H11 108.4 . . ?
C10 C11 H11A 108.4 . . ?
N2 C11 H11A 108.4 . . ?
H11 C11 H11A 107.5 . . ?
O2 C12 C13 116.6(6) . . ?
O2 C12 C17 123.3(6) . . ?
C13 C12 C17 120.0 . . ?
C12 C13 C14 120.0 . . ?
C12 C13 O4 113.9(6) . . ?
C14 C13 O4 125.3(6) . . ?
C13 C14 C15 120.0 . . ?
C13 C14 H14 120.0 . . ?
C15 C14 H14 120.0 . . ?
C16 C15 C14 120.0 . . ?
C16 C15 H15 120.0 . . ?
C14 C15 H15 120.0 . . ?
C15 C16 C17 120.0 . . ?
C15 C16 H16 120.0 . . ?
C17 C16 H16 120.0 . . ?
C16 C17 C12 120.0 . . ?
C16 C17 C18 117.9(7) . . ?
C12 C17 C18 121.7(7) . . ?
N2 C18 C17 127.0(12) . . ?
N2 C18 H58 116.5 . . ?
C17 C18 H58 116.5 . . ?
O4 C19 H19 109.5 . . ?
O4 C19 H19A 109.5 . . ?
H19 C19 H19A 109.5 . . ?
O4 C19 H19B 109.5 . . ?
H19 C19 H19B 109.5 . . ?
H19A C19 H19B 109.5 . . ?
C29 C20 C21 112.5(9) . . ?
C29 C20 C33 91.6(10) . . ?
C21 C20 C33 116.1(10) . . ?
C29 C20 S1 120.3(8) . . ?
C21 C20 S1 105.4(6) . . ?
C33 C20 S1 111.1(8) . . ?
C24 C21 C22 129.7(8) . . ?
C24 C21 C20 116.8(7) . . ?
C22 C21 C20 112.3(7) . . ?
C23 C22 C21 112.7(7) . . ?
C23 C22 H22 123.7 . . ?
C21 C22 H22 123.7 . . ?
C22 C23 C35 125.4(8) . . ?
C22 C23 S1 115.4(6) . . ?
C35 C23 S1 119.3(6) . . ?
C21 C24 C28 120.0(8) . . ?
C21 C24 C25 129.5(8) . . ?
C28 C24 C25 110.5(7) . . ?
F2 C25 F1 102.3(11) . . ?
F2 C25 C26 109.1(12) . . ?
F1 C25 C26 116.0(11) . . ?
F2 C25 C24 113.9(10) . . ?
F1 C25 C24 113.7(9) . . ?
C26 C25 C24 102.2(7) . . ?
F3 C26 F4 89.9(15) . . ?
F3 C26 C27 124.5(11) . . ?
F4 C26 C27 101.6(12) . . ?
F3 C26 C25 118.9(10) . . ?
F4 C26 C25 97.4(12) . . ?
C27 C26 C25 113.2(8) . . ?
F6 C27 F5 109.8(11) . . ?
F6 C27 C26 109.9(12) . . ?
F5 C27 C26 103.1(12) . . ?
F6 C27 C28 115.9(10) . . ?
F5 C27 C28 114.3(10) . . ?
C26 C27 C28 102.8(7) . . ?
C30 C28 C24 123.2(8) . . ?
C30 C28 C27 126.7(8) . . ?
C24 C28 C27 110.0(7) . . ?
C20 C29 C30 109.2(9) . . ?
C20 C29 C34 92.1(10) . . ?
C30 C29 C34 114.7(10) . . ?
C20 C29 S3 118.0(8) . . ?
C30 C29 S3 105.7(6) . . ?
C34 C29 S3 116.9(9) . . ?
C28 C30 C31 132.1(9) . . ?
C28 C30 C29 117.6(8) . . ?
C31 C30 C29 109.5(8) . . ?
C32 C31 C30 114.7(8) . . ?
C32 C31 H31 122.7 . . ?
C30 C31 H31 122.7 . . ?
C31 C32 C36 125.3(8) . . ?
C31 C32 S3 115.0(6) . . ?
C36 C32 S3 119.6(6) . . ?
C20 C33 H34 109.5 . . ?
C20 C33 H35 109.5 . . ?
H34 C33 H35 109.5 . . ?
C20 C33 H36 109.5 . . ?
H34 C33 H36 109.5 . . ?
H35 C33 H36 109.5 . . ?
C29 C34 H37 109.5 . . ?
C29 C34 H38 109.5 . . ?
H37 C34 H38 109.5 . . ?
C29 C34 H39 109.5 . . ?
H37 C34 H39 109.5 . . ?
H38 C34 H39 109.5 . . ?
O6 C35 O5 122.4(8) . . ?
O6 C35 C23 122.3(8) . . ?
O5 C35 C23 115.3(8) . . ?
O8 C36 O7 127.2(8) . . ?
O8 C36 C32 119.5(7) . . ?
O7 C36 C32 113.2(8) . . ?
C46 C37 C38 107.8(13) . . ?
C46 C37 C50 81.2(16) . . ?
C38 C37 C50 125.1(18) . . ?
C46 C37 S2 117.6(14) . . ?
C38 C37 S2 103.2(9) . . ?
C50 C37 S2 120.5(14) . . ?
C41 C38 C39 128.5(14) . . ?
C41 C38 C37 113.4(12) . . ?
C39 C38 C37 111.4(12) . . ?
C40 C39 C38 112.6(13) . . ?
C40 C39 H40 123.7 . . ?
C38 C39 H40 123.7 . . ?
C39 C40 C52 125.8(13) . . ?
C39 C40 S2 114.3(11) . . ?
C52 C40 S2 119.9(11) . . ?
C38 C41 C45 122.0(12) . . ?
C38 C41 C42 129.2(12) . . ?
C45 C41 C42 108.6(11) . . ?
F7 C42 F8 103.8(12) . . ?
F7 C42 C41 115.0(13) . . ?
F8 C42 C41 113.4(12) . . ?
F7 C42 C43 109.3(11) . . ?
F8 C42 C43 113.5(12) . . ?
C41 C42 C43 102.1(10) . . ?
F10 C43 F9 104.7(12) . . ?
F10 C43 C42 111.4(12) . . ?
F9 C43 C42 109.8(11) . . ?
F10 C43 C44 110.9(12) . . ?
F9 C43 C44 109.5(11) . . ?
C42 C43 C44 110.3(10) . . ?
F12 C44 F11 112.6(11) . . ?
F12 C44 C45 110.9(11) . . ?
F11 C44 C45 114.1(13) . . ?
F12 C44 C43 113.1(12) . . ?
F11 C44 C43 107.9(11) . . ?
C45 C44 C43 97.3(10) . . ?
C47 C45 C41 119.8(12) . . ?
C47 C45 C44 126.6(12) . . ?
C41 C45 C44 112.6(11) . . ?
C37 C46 C47 104.1(14) . . ?
C37 C46 C51 87.2(17) . . ?
C47 C46 C51 124(2) . . ?
C37 C46 S4 117.0(15) . . ?
C47 C46 S4 103.1(10) . . ?
C51 C46 S4 120.1(18) . . ?
C45 C47 C48 130.3(14) . . ?
C45 C47 C46 116.9(13) . . ?
C48 C47 C46 109.0(14) . . ?
C49 C48 C47 115.7(15) . . ?
C49 C48 H41 122.1 . . ?
C47 C48 H41 122.1 . . ?
C48 C49 C53 130.4(15) . . ?
C48 C49 S4 113.3(12) . . ?
C53 C49 S4 115.6(12) . . ?
C37 C50 H59 109.5 . . ?
C37 C50 H60 109.5 . . ?
H59 C50 H60 109.5 . . ?
C37 C50 H61 109.5 . . ?
H59 C50 H61 109.5 . . ?
H60 C50 H61 109.5 . . ?
C46 C51 H62 109.5 . . ?
C46 C51 H63 109.5 . . ?
H62 C51 H63 109.5 . . ?
C46 C51 H64 109.5 . . ?
H62 C51 H64 109.5 . . ?
H63 C51 H64 109.5 . . ?
O9 C52 O10 121.6(17) . . ?
O9 C52 C40 116.5(14) . . ?
O10 C52 C40 121.0(16) . . ?
O12 C53 O11 130(2) . . ?
O12 C53 C49 117.0(17) . . ?
O11 C53 C49 113.2(15) . . ?
O13 C54 C55 119(3) . . ?
O13 C54 H48 107.6 . . ?
C55 C54 H48 107.5 . . ?
O13 C54 H49 107.6 . . ?
C55 C54 H49 107.6 . . ?
H48 C54 H49 107.0 . . ?
C54 C55 C56 143(4) . . ?
C54 C55 H50 101.3 . . ?
C56 C55 H50 101.3 . . ?
C54 C55 H51 101.4 . . ?
C56 C55 H51 101.4 . . ?
H50 C55 H51 104.6 . . ?
C57 C56 C55 100(3) . . ?
C57 C56 H52 111.8 . . ?
C55 C56 H52 111.8 . . ?
C57 C56 H53 111.8 . . ?
C55 C56 H53 111.8 . . ?
H52 C56 H53 109.5 . . ?
C7 N1 C9 117.1(9) . . ?
C7 N1 Cu1 122.7(6) . . ?
C9 N1 Cu1 120.2(8) . . ?
C18 N2 C11 117.3(11) . . ?
C18 N2 Cu1 124.2(9) . . ?
C11 N2 Cu1 118.6(7) . . ?
C1 O1 Cu1 128.1(4) . . ?
C1 O1 Tb1 125.8(4) . . ?
Cu1 O1 Tb1 106.1(2) . . ?
C12 O2 Cu1 123.6(5) . . ?
C12 O2 Tb1 128.5(5) . . ?
Cu1 O2 Tb1 104.1(3) . . ?
C2 O3 C8 118.9(7) . . ?
C2 O3 Tb1 119.3(5) . . ?
C8 O3 Tb1 121.8(6) . . ?
C13 O4 C19 117.7(10) . . ?
C13 O4 Tb1 117.3(5) . . ?
C19 O4 Tb1 124.6(9) . . ?
C35 O5 Tb1 94.4(5) . . ?
C35 O6 Tb1 90.1(5) . . ?
C36 O7 Tb1 144.3(6) . 1_565 ?
C36 O8 Cu1 118.1(5) . 1_565 ?
C52 O9 Tb1 92.2(9) . . ?
C52 O10 Tb1 89.4(12) . . ?
C53 O11 Tb1 139.7(16) . 2_655 ?
C54 O13 Tb1 120.5(19) . . ?
C23 S1 C20 91.8(4) . . ?
C40 S2 C37 92.0(8) . . ?
C32 S3 C29 89.8(4) . . ?
C49 S4 C46 91.5(9) . . ?
O1 Cu1 N2 168.4(3) . . ?
O1 Cu1 O2 79.9(3) . . ?
N2 Cu1 O2 90.8(3) . . ?
O1 Cu1 N1 93.0(3) . . ?
N2 Cu1 N1 94.0(4) . . ?
O2 Cu1 N1 162.4(3) . . ?
O1 Cu1 O8 93.1(2) . 1_545 ?
N2 Cu1 O8 95.1(3) . 1_545 ?
O2 Cu1 O8 98.0(2) . 1_545 ?
N1 Cu1 O8 98.5(3) . 1_545 ?
O1 Cu1 Tb1 41.10(15) . . ?
N2 Cu1 Tb1 131.6(3) . . ?
O2 Cu1 Tb1 41.98(19) . . ?
N1 Cu1 Tb1 134.0(3) . . ?
O8 Cu1 Tb1 84.77(16) 1_545 . ?
O7 Tb1 O9 74.7(3) 1_545 . ?
O7 Tb1 O1 77.1(2) 1_545 . ?
O9 Tb1 O1 124.7(3) . . ?
O7 Tb1 O2 76.2(2) 1_545 . ?
O9 Tb1 O2 145.7(3) . . ?
O1 Tb1 O2 64.4(2) . . ?
O7 Tb1 O10 76.2(4) 1_545 . ?
O9 Tb1 O10 55.8(4) . . ?
O1 Tb1 O10 151.6(3) . . ?
O2 Tb1 O10 99.7(4) . . ?
O7 Tb1 O11 80.3(5) 1_545 2_655 ?
O9 Tb1 O11 43.6(5) . 2_655 ?
O1 Tb1 O11 157.0(5) . 2_655 ?
O2 Tb1 O11 113.5(5) . 2_655 ?
O10 Tb1 O11 13.8(4) . 2_655 ?
O7 Tb1 O5 149.2(2) 1_545 . ?
O9 Tb1 O5 74.9(3) . . ?
O1 Tb1 O5 125.67(19) . . ?
O2 Tb1 O5 130.1(2) . . ?
O10 Tb1 O5 82.7(3) . . ?
O11 Tb1 O5 74.4(5) 2_655 . ?
O7 Tb1 O6 157.1(2) 1_545 . ?
O9 Tb1 O6 125.3(3) . . ?
O1 Tb1 O6 81.63(18) . . ?
O2 Tb1 O6 87.3(2) . . ?
O10 Tb1 O6 122.8(4) . . ?
O11 Tb1 O6 121.3(5) 2_655 . ?
O5 Tb1 O6 53.06(19) . . ?
O7 Tb1 O3 105.7(3) 1_545 . ?
O9 Tb1 O3 80.3(3) . . ?
O1 Tb1 O3 63.1(2) . . ?
O2 Tb1 O3 125.3(2) . . ?
O10 Tb1 O3 134.5(4) . . ?
O11 Tb1 O3 120.8(5) 2_655 . ?
O5 Tb1 O3 73.9(2) . . ?
O6 Tb1 O3 71.1(2) . . ?
O7 Tb1 O13 70.2(4) 1_545 . ?
O9 Tb1 O13 26.0(4) . . ?
O1 Tb1 O13 99.3(4) . . ?
O2 Tb1 O13 145.3(4) . . ?
O10 Tb1 O13 80.5(5) . . ?
O11 Tb1 O13 69.2(6) 2_655 . ?
O5 Tb1 O13 84.5(4) . . ?
O6 Tb1 O13 122.1(4) . . ?
O3 Tb1 O13 59.2(4) . . ?
O7 Tb1 O4 114.8(2) 1_545 . ?
O9 Tb1 O4 116.1(3) . . ?
O1 Tb1 O4 118.8(3) . . ?
O2 Tb1 O4 61.9(2) . . ?
O10 Tb1 O4 65.5(4) . . ?
O11 Tb1 O4 74.5(6) 2_655 . ?
O5 Tb1 O4 74.9(3) . . ?
O6 Tb1 O4 68.9(2) . . ?
O3 Tb1 O4 138.9(2) . . ?
O13 Tb1 O4 141.9(4) . . ?
O7 Tb1 Cu1 64.83(16) 1_545 . ?
O9 Tb1 Cu1 136.7(3) . . ?
O1 Tb1 Cu1 32.83(15) . . ?
O2 Tb1 Cu1 33.94(14) . . ?
O10 Tb1 Cu1 123.4(3) . . ?
O11 Tb1 Cu1 135.3(4) 2_655 . ?
O5 Tb1 Cu1 145.70(14) . . ?
O6 Tb1 Cu1 92.66(13) . . ?
O3 Tb1 Cu1 95.89(15) . . ?
O13 Tb1 Cu1 118.8(3) . . ?
O4 Tb1 Cu1 95.0(2) . . ?

loop_
_geom_bond_atom_site_label_1
_geom_bond_atom_site_label_2
_geom_bond_distance
_geom_bond_site_symmetry_2
_geom_bond_publ_flag
C1 O1 1.364(7) . ?
C1 C2 1.3900 . ?
C1 C6 1.3900 . ?
C2 O3 1.358(8) . ?
C2 C3 1.3900 . ?
C3 C4 1.3900 . ?
C3 H3 0.9500 . ?
C4 C5 1.3900 . ?
C4 H4 0.9500 . ?
C5 C6 1.3900 . ?
C5 H5 0.9500 . ?
C6 C7 1.398(11) . ?
C7 N1 1.333(13) . ?
C7 H57 0.9500 . ?
C8 O3 1.458(12) . ?
C8 H8 0.9800 . ?
C8 H8A 0.9800 . ?
C8 H8B 0.9800 . ?
C9 C10 1.342(14) . ?
C9 N1 1.425(14) . ?
C9 H9 0.9900 . ?
C9 H9A 0.9900 . ?
C10 C11 1.413(14) . ?
C10 H10 0.9900 . ?
C10 H10A 0.9900 . ?
C11 N2 1.509(14) . ?
C11 H11 0.9900 . ?
C11 H11A 0.9900 . ?
C12 O2 1.317(8) . ?
C12 C13 1.3900 . ?
C12 C17 1.3900 . ?
C13 C14 1.3900 . ?
C13 O4 1.408(11) . ?
C14 C15 1.3900 . ?
C14 H14 0.9500 . ?
C15 C16 1.3900 . ?
C15 H15 0.9500 . ?
C16 C17 1.3900 . ?
C16 H16 0.9500 . ?
C17 C18 1.487(14) . ?
C18 N2 1.230(15) . ?
C18 H58 0.9500 . ?
C19 O4 1.460(12) . ?
C19 H19 0.9800 . ?
C19 H19A 0.9800 . ?
C19 H19B 0.9800 . ?
C20 C29 1.456(12) . ?
C20 C21 1.537(11) . ?
C20 C33 1.593(9) . ?
C20 S1 1.841(9) . ?
C21 C24 1.344(10) . ?
C21 C22 1.445(10) . ?
C22 C23 1.377(10) . ?
C22 H22 0.9500 . ?
C23 C35 1.468(11) . ?
C23 S1 1.748(8) . ?
C24 C28 1.432(10) . ?
C24 C25 1.486(11) . ?
C25 F2 1.335(9) . ?
C25 F1 1.340(9) . ?
C25 C26 1.480(12) . ?
C26 F3 1.324(8) . ?
C26 F4 1.370(10) . ?
C26 C27 1.468(13) . ?
C27 F6 1.328(8) . ?
C27 F5 1.340(9) . ?
C27 C28 1.482(11) . ?
C28 C30 1.345(10) . ?
C29 C30 1.539(11) . ?
C29 C34 1.595(9) . ?
C29 S3 1.820(10) . ?
C30 C31 1.423(10) . ?
C31 C32 1.325(11) . ?
C31 H31 0.9500 . ?
C32 C36 1.481(11) . ?
C32 S3 1.764(8) . ?
C33 H34 0.9800 . ?
C33 H35 0.9800 . ?
C33 H36 0.9800 . ?
C34 H37 0.9800 . ?
C34 H38 0.9800 . ?
C34 H39 0.9800 . ?
C35 O6 1.217(11) . ?
C35 O5 1.305(10) . ?
C36 O8 1.257(11) . ?
C36 O7 1.266(10) . ?
C37 C46 1.511(16) . ?
C37 C38 1.544(14) . ?
C37 C50 1.581(9) . ?
C37 S2 1.831(15) . ?
C38 C41 1.366(14) . ?
C38 C39 1.442(13) . ?
C39 C40 1.366(14) . ?
C39 H40 0.9500 . ?
C40 C52 1.494(15) . ?
C40 S2 1.748(13) . ?
C41 C45 1.438(13) . ?
C41 C42 1.481(14) . ?
C42 F7 1.354(9) . ?
C42 F8 1.356(9) . ?
C42 C43 1.512(14) . ?
C43 F10 1.347(9) . ?
C43 F9 1.352(9) . ?
C43 C44 1.530(14) . ?
C44 F12 1.372(9) . ?
C44 F11 1.373(9) . ?
C44 C45 1.499(13) . ?
C45 C47 1.390(14) . ?
C46 C47 1.546(15) . ?
C46 C51 1.584(9) . ?
C46 S4 1.869(16) . ?
C47 C48 1.424(14) . ?
C48 C49 1.353(15) . ?
C48 H41 0.9500 . ?
C49 C53 1.490(17) . ?
C49 S4 1.738(15) . ?
C50 H59 0.9800 . ?
C50 H60 0.9800 . ?
C50 H61 0.9800 . ?
C51 H62 0.9800 . ?
C51 H63 0.9800 . ?
C51 H64 0.9800 . ?
C52 O9 1.252(15) . ?
C52 O10 1.266(16) . ?
C53 O12 1.238(15) . ?
C53 O11 1.292(16) . ?
C54 O13 1.464(18) . ?
C54 C55 1.470(19) . ?
C54 H48 0.9900 . ?
C54 H49 0.9900 . ?
C55 C56 1.484(19) . ?
C55 H50 0.9900 . ?
C55 H51 0.9900 . ?
C56 C57 1.47(2) . ?
C56 H52 0.9900 . ?
C56 H53 0.9900 . ?
C57 H54 0.9800 . ?
C57 H55 0.9800 . ?
C57 H56 0.9800 . ?
N1 Cu1 1.981(8) . ?
N2 Cu1 1.971(9) . ?
O1 Cu1 1.940(6) . ?
O1 Tb1 2.352(5) . ?
O2 Cu1 1.979(6) . ?
O2 Tb1 2.370(7) . ?
O3 Tb1 2.567(7) . ?
O4 Tb1 2.595(7) . ?
O5 Tb1 2.400(6) . ?
O6 Tb1 2.540(5) . ?
O7 Tb1 2.316(5) 1_565 ?
O8 Cu1 2.238(6) 1_565 ?
O9 Tb1 2.320(10) . ?
O10 Tb1 2.374(19) . ?
O11 Tb1 2.376(15) 2_655 ?
O13 Tb1 2.581(14) . ?
Cu1 O8 2.238(6) 1_545 ?
Cu1 Tb1 3.4377(19) . ?
Tb1 O7 2.316(5) 1_545 ?
Tb1 O11 2.376(15) 2_655 ?

loop_
_platon_squeeze_void_nr
_platon_squeeze_void_average_x
_platon_squeeze_void_average_y
_platon_squeeze_void_average_z
_platon_squeeze_void_volume
_platon_squeeze_void_count_electrons
_platon_squeeze_void_content
1 -0.033 0.036 -0.005 1354 73 'Corresponds to 2(DMF)'
